data_2228976
loop_
_publ_author_name
'Vennila, K. N.'
'Prabha, K.'
'Manoj, M.'
'Prasad, K. J. Rajendra'
'Velmurugan, D.'

_publ_section_title
;
 4-Chloro-6-methyl-<i>N</i>-(4-methylphenyl)quinolin-2-amine
;
_journal_coeditor_code BT5456
_journal_issue 2
_journal_name_full 'Acta Crystallographica Section E'
_journal_page_first o490
_journal_paper_doi 10.1107/S1600536811002327
_journal_volume 67
_journal_year 2011
_chemical_formula_iupac 'C17 H15 Cl N2'
_chemical_formula_moiety 'C17 H15 Cl N2'
_chemical_formula_sum 'C17 H15 Cl N2'
_chemical_formula_weight 282.76
_chemical_name_systematic
;
4-chloro-6-methyl-<i>N</i>-(4-methylphenyl)quinolin-2-amine
;
_space_group_IT_number 14
_symmetry_cell_setting monoclinic
_symmetry_space_group_name_Hall '-P 2ybc'
_symmetry_space_group_name_H-M 'P 1 21/c 1'
_atom_sites_solution_hydrogens geom
_atom_sites_solution_primary direct
_atom_sites_solution_secondary difmap
_audit_creation_method SHELXL-97
_cell_angle_alpha 90.00
_cell_angle_beta 92.344(4)
_cell_angle_gamma 90.00
_cell_formula_units_Z 4
_cell_length_a 15.1445(13)
_cell_length_b 11.4337(10)
_cell_length_c 8.4764(7)
_cell_measurement_reflns_used 3683
_cell_measurement_temperature 293(2)
_cell_measurement_theta_max 28.39
_cell_measurement_theta_min 1.33
_cell_volume 1466.5(2)
_computing_cell_refinement 'SAINT (Bruker, 2008)'
_computing_data_collection 'APEX2 (Bruker, 2008)'
_computing_data_reduction 'SAINT (Bruker, 2008)'
_computing_molecular_graphics 'ORTEP-3 (Farrugia, 1997)'
_computing_publication_material 'PLATON (Spek, 2009)'
_computing_structure_refinement 'SHELXL97 (Sheldrick, 2008)'
_computing_structure_solution 'SHELXS97 (Sheldrick, 2008)'
_diffrn_ambient_temperature 293(2)
_diffrn_measured_fraction_theta_full 0.996
_diffrn_measured_fraction_theta_max 0.996
_diffrn_measurement_device_type 'Bruker SMART APEXII CCD'
_diffrn_measurement_method '\w and \f'
_diffrn_radiation_monochromator graphite
_diffrn_radiation_source 'fine-focus sealed tube'
_diffrn_radiation_type MoK\a
_diffrn_radiation_wavelength 0.71073
_diffrn_reflns_av_R_equivalents 0.0266
_diffrn_reflns_av_sigmaI/netI 0.0258
_diffrn_reflns_limit_h_max 20
_diffrn_reflns_limit_h_min -17
_diffrn_reflns_limit_k_max 15
_diffrn_reflns_limit_k_min -13
_diffrn_reflns_limit_l_max 11
_diffrn_reflns_limit_l_min -11
_diffrn_reflns_number 13649
_diffrn_reflns_theta_full 28.39
_diffrn_reflns_theta_max 28.39
_diffrn_reflns_theta_min 1.35
_exptl_absorpt_coefficient_mu 0.251
_exptl_absorpt_correction_type none
_exptl_crystal_colour yellow
_exptl_crystal_density_diffrn 1.281
_exptl_crystal_density_method 'not measured'
_exptl_crystal_description block
_exptl_crystal_F_000 592
_exptl_crystal_size_max 0.22
_exptl_crystal_size_mid 0.21
_exptl_crystal_size_min 0.20
_refine_diff_density_max 0.177
_refine_diff_density_min -0.299
_refine_ls_extinction_method none
_refine_ls_goodness_of_fit_ref 1.026
_refine_ls_hydrogen_treatment constr
_refine_ls_matrix_type full
_refine_ls_number_parameters 183
_refine_ls_number_reflns 3669
_refine_ls_number_restraints 0
_refine_ls_restrained_S_all 1.026
_refine_ls_R_factor_all 0.0699
_refine_ls_R_factor_gt 0.0444
_refine_ls_shift/su_max 0.001
_refine_ls_shift/su_mean 0.000
_refine_ls_structure_factor_coef Fsqd
_refine_ls_weighting_details 'calc w=1/[\s^2^(Fo^2^)+(0.0520P)^2^+0.3324P] where P=(Fo^2^+2Fc^2^)/3'
_refine_ls_weighting_scheme calc
_refine_ls_wR_factor_gt 0.1104
_refine_ls_wR_factor_ref 0.1251
_reflns_number_gt 2508
_reflns_number_total 3669
_reflns_threshold_expression I>2sigma(I)
_cod_data_source_file bt5456.cif
_cod_data_source_block I
_cod_original_sg_symbol_H-M 'P 21/c'
_cod_database_code 2228976
_cod_database_fobs_code 2228976

loop_
_symmetry_equiv_pos_as_xyz
'x, y, z'
'-x, y+1/2, -z+1/2'
'-x, -y, -z'
'x, -y-1/2, z-1/2'

loop_
_atom_site_type_symbol
_atom_site_label
_atom_site_fract_x
_atom_site_fract_y
_atom_site_fract_z
_atom_site_U_iso_or_equiv
_atom_site_adp_type
_atom_site_calc_flag
_atom_site_refinement_flags
_atom_site_occupancy
_atom_site_disorder_assembly
_atom_site_disorder_group
Cl Cl1 0.88432(3) 0.45826(5) 0.04769(5) 0.07158(19) Uani d . 1 . .
C C4 0.83107(10) 0.48222(13) -0.26320(17) 0.0457(4) Uani d . 1 . .
N N1 0.70049(9) 0.37817(12) -0.37362(14) 0.0493(3) Uani d . 1 . .
C C5 0.77053(10) 0.45280(13) -0.38898(17) 0.0452(3) Uani d . 1 . .
C C6 0.78424(12) 0.50298(17) -0.53791(19) 0.0571(4) Uani d . 1 . .
H H6 0.7459 0.4847 -0.6228 0.068 Uiso calc R 1 . .
C C3 0.90078(11) 0.55972(15) -0.2897(2) 0.0537(4) Uani d . 1 . .
H H3 0.9400 0.5786 -0.2063 0.064 Uiso calc R 1 . .
C C8 0.81569(11) 0.42723(14) -0.11597(17) 0.0490(4) Uani d . 1 . .
C C9 0.74846(12) 0.35319(15) -0.10002(19) 0.0545(4) Uani d . 1 . .
H H9 0.7394 0.3172 -0.0036 0.065 Uiso calc R 1 . .
N N2 0.62355(11) 0.25326(14) -0.21237(17) 0.0660(4) Uani d . 1 . .
H H2 0.6281 0.2093 -0.1301 0.079 Uiso calc R 1 . .
C C7 0.85260(12) 0.57759(16) -0.5596(2) 0.0610(5) Uani d . 1 . .
H H7 0.8599 0.6092 -0.6593 0.073 Uiso calc R 1 . .
C C2 0.91267(12) 0.60825(16) -0.4350(2) 0.0578(4) Uani d . 1 . .
C C11 0.54756(13) 0.23837(16) -0.3114(2) 0.0585(4) Uani d . 1 . .
C C10 0.69089(11) 0.33048(14) -0.23354(19) 0.0509(4) Uani d . 1 . .
C C16 0.50425(12) 0.33144(16) -0.3851(2) 0.0633(5) Uani d . 1 . .
H H16 0.5279 0.4063 -0.3755 0.076 Uiso calc R 1 . .
C C14 0.38882(13) 0.2042(2) -0.4889(2) 0.0721(6) Uani d . 1 . .
C C15 0.42658(13) 0.31429(18) -0.4723(2) 0.0691(5) Uani d . 1 . .
H H15 0.3988 0.3780 -0.5213 0.083 Uiso calc R 1 . .
C C12 0.51110(15) 0.12859(18) -0.3286(2) 0.0754(6) Uani d . 1 . .
H H12 0.5393 0.0646 -0.2812 0.091 Uiso calc R 1 . .
C C1 0.98772(14) 0.69163(19) -0.4625(3) 0.0794(6) Uani d . 1 . .
H H1A 0.9647 0.7693 -0.4775 0.119 Uiso calc R 1 . .
H H1B 1.0178 0.6680 -0.5549 0.119 Uiso calc R 1 . .
H H1C 1.0284 0.6907 -0.3727 0.119 Uiso calc R 1 . .
C C17 0.30336(15) 0.1871(2) -0.5837(3) 0.1002(8) Uani d . 1 . .
H H17A 0.3034 0.1115 -0.6330 0.150 Uiso calc R 1 . .
H H17B 0.2977 0.2465 -0.6635 0.150 Uiso calc R 1 . .
H H17C 0.2546 0.1923 -0.5152 0.150 Uiso calc R 1 . .
C C13 0.43288(16) 0.1126(2) -0.4157(3) 0.0818(7) Uani d . 1 . .
H H13 0.4093 0.0377 -0.4251 0.098 Uiso calc R 1 . .

loop_
_atom_site_aniso_label
_atom_site_aniso_U_11
_atom_site_aniso_U_22
_atom_site_aniso_U_33
_atom_site_aniso_U_12
_atom_site_aniso_U_13
_atom_site_aniso_U_23
Cl1 0.0732(3) 0.0915(4) 0.0487(3) 0.0072(3) -0.0138(2) 0.0015(2)
C4 0.0506(8) 0.0431(8) 0.0435(8) 0.0052(7) 0.0014(6) -0.0006(6)
N1 0.0576(8) 0.0490(7) 0.0415(7) -0.0057(6) 0.0054(6) -0.0029(6)
C5 0.0513(8) 0.0439(8) 0.0406(7) -0.0002(7) 0.0037(6) -0.0011(6)
C6 0.0644(10) 0.0655(11) 0.0411(8) -0.0082(9) -0.0010(7) 0.0034(8)
C3 0.0536(9) 0.0528(10) 0.0542(9) -0.0011(8) -0.0037(7) -0.0015(8)
C8 0.0565(9) 0.0508(9) 0.0395(8) 0.0090(8) -0.0011(7) -0.0007(7)
C9 0.0697(11) 0.0531(10) 0.0410(8) 0.0055(9) 0.0069(7) 0.0060(7)
N2 0.0813(10) 0.0610(9) 0.0561(9) -0.0195(8) 0.0079(8) 0.0082(7)
C7 0.0694(11) 0.0659(12) 0.0483(9) -0.0085(9) 0.0076(8) 0.0112(8)
C2 0.0571(9) 0.0523(10) 0.0641(11) -0.0037(8) 0.0049(8) 0.0028(8)
C11 0.0720(11) 0.0512(10) 0.0540(9) -0.0145(9) 0.0211(8) -0.0070(8)
C10 0.0622(10) 0.0443(9) 0.0469(9) -0.0012(8) 0.0106(7) -0.0016(7)
C16 0.0644(11) 0.0509(11) 0.0759(12) -0.0124(9) 0.0198(9) -0.0141(9)
C14 0.0716(12) 0.0801(14) 0.0660(12) -0.0248(11) 0.0220(10) -0.0215(11)
C15 0.0644(11) 0.0662(13) 0.0780(13) -0.0061(9) 0.0198(10) -0.0078(10)
C12 0.0959(15) 0.0530(11) 0.0781(13) -0.0185(11) 0.0119(11) -0.0002(10)
C1 0.0747(13) 0.0750(14) 0.0886(15) -0.0199(11) 0.0065(11) 0.0112(11)
C17 0.0856(16) 0.121(2) 0.0946(17) -0.0340(15) 0.0107(13) -0.0253(16)
C13 0.0992(17) 0.0598(13) 0.0876(15) -0.0334(12) 0.0173(13) -0.0139(11)

loop_
_atom_type_symbol
_atom_type_description
_atom_type_scat_dispersion_real
_atom_type_scat_dispersion_imag
_atom_type_scat_source
C C 0.0033 0.0016 'International Tables Vol C Tables 4.2.6.8 and 6.1.1.4'
H H 0.0000 0.0000 'International Tables Vol C Tables 4.2.6.8 and 6.1.1.4'
N N 0.0061 0.0033 'International Tables Vol C Tables 4.2.6.8 and 6.1.1.4'
Cl Cl 0.1484 0.1585 'International Tables Vol C Tables 4.2.6.8 and 6.1.1.4'

loop_
_geom_angle_atom_site_label_1
_geom_angle_atom_site_label_2
_geom_angle_atom_site_label_3
_geom_angle_site_symmetry_1
_geom_angle_site_symmetry_3
_geom_angle
_geom_angle_publ_flag
C3 C4 C5 . . 119.79(14) ?
C3 C4 C8 . . 124.74(14) ?
C5 C4 C8 . . 115.47(14) ?
C10 N1 C5 . . 117.16(13) ?
N1 C5 C6 . . 118.75(14) ?
N1 C5 C4 . . 123.71(13) ?
C6 C5 C4 . . 117.54(14) ?
C7 C6 C5 . . 121.16(15) ?
C7 C6 H6 . . 119.4 ?
C5 C6 H6 . . 119.4 ?
C2 C3 C4 . . 121.83(15) ?
C2 C3 H3 . . 119.1 ?
C4 C3 H3 . . 119.1 ?
C9 C8 C4 . . 121.40(14) ?
C9 C8 Cl1 . . 118.87(12) ?
C4 C8 Cl1 . . 119.72(13) ?
C8 C9 C10 . . 118.67(14) ?
C8 C9 H9 . . 120.7 ?
C10 C9 H9 . . 120.7 ?
C10 N2 C11 . . 126.62(15) ?
C10 N2 H2 . . 116.7 ?
C11 N2 H2 . . 116.7 ?
C6 C7 C2 . . 121.75(16) ?
C6 C7 H7 . . 119.1 ?
C2 C7 H7 . . 119.1 ?
C3 C2 C7 . . 117.93(16) ?
C3 C2 C1 . . 121.50(17) ?
C7 C2 C1 . . 120.56(17) ?
C12 C11 C16 . . 118.19(19) ?
C12 C11 N2 . . 119.22(19) ?
C16 C11 N2 . . 122.46(16) ?
N1 C10 N2 . . 119.69(15) ?
N1 C10 C9 . . 123.58(15) ?
N2 C10 C9 . . 116.71(15) ?
C15 C16 C11 . . 120.72(17) ?
C15 C16 H16 . . 119.6 ?
C11 C16 H16 . . 119.6 ?
C13 C14 C15 . . 117.0(2) ?
C13 C14 C17 . . 122.1(2) ?
C15 C14 C17 . . 120.8(2) ?
C16 C15 C14 . . 121.5(2) ?
C16 C15 H15 . . 119.2 ?
C14 C15 H15 . . 119.2 ?
C11 C12 C13 . . 120.5(2) ?
C11 C12 H12 . . 119.7 ?
C13 C12 H12 . . 119.7 ?
C2 C1 H1A . . 109.5 ?
C2 C1 H1B . . 109.5 ?
H1A C1 H1B . . 109.5 ?
C2 C1 H1C . . 109.5 ?
H1A C1 H1C . . 109.5 ?
H1B C1 H1C . . 109.5 ?
C14 C17 H17A . . 109.5 ?
C14 C17 H17B . . 109.5 ?
H17A C17 H17B . . 109.5 ?
C14 C17 H17C . . 109.5 ?
H17A C17 H17C . . 109.5 ?
H17B C17 H17C . . 109.5 ?
C14 C13 C12 . . 121.99(19) ?
C14 C13 H13 . . 119.0 ?
C12 C13 H13 . . 119.0 ?

loop_
_geom_bond_atom_site_label_1
_geom_bond_atom_site_label_2
_geom_bond_site_symmetry_2
_geom_bond_distance
_geom_bond_publ_flag
Cl1 C8 . 1.7356(16) ?
C4 C3 . 1.403(2) ?
C4 C5 . 1.418(2) ?
C4 C8 . 1.425(2) ?
N1 C10 . 1.320(2) ?
N1 C5 . 1.3716(19) ?
C5 C6 . 1.410(2) ?
C6 C7 . 1.360(2) ?
C6 H6 . 0.9300 ?
C3 C2 . 1.369(2) ?
C3 H3 . 0.9300 ?
C8 C9 . 1.335(2) ?
C9 C10 . 1.424(2) ?
C9 H9 . 0.9300 ?
N2 C10 . 1.366(2) ?
N2 C11 . 1.407(2) ?
N2 H2 . 0.8600 ?
C7 C2 . 1.410(2) ?
C7 H7 . 0.9300 ?
C2 C1 . 1.509(3) ?
C11 C12 . 1.377(3) ?
C11 C16 . 1.385(3) ?
C16 C15 . 1.378(3) ?
C16 H16 . 0.9300 ?
C14 C13 . 1.376(3) ?
C14 C15 . 1.387(3) ?
C14 C17 . 1.508(3) ?
C15 H15 . 0.9300 ?
C12 C13 . 1.382(3) ?
C12 H12 . 0.9300 ?
C1 H1A . 0.9600 ?
C1 H1B . 0.9600 ?
C1 H1C . 0.9600 ?
C17 H17A . 0.9600 ?
C17 H17B . 0.9600 ?
C17 H17C . 0.9600 ?
C13 H13 . 0.9300 ?

loop_
_geom_hbond_atom_site_label_D
_geom_hbond_atom_site_label_H
_geom_hbond_atom_site_label_A
_geom_hbond_site_symmetry_A
_geom_hbond_distance_DH
_geom_hbond_distance_HA
_geom_hbond_distance_DA
_geom_hbond_angle_DHA
_geom_hbond_publ_flag
N2 H2 N1 4_566 0.86 2.59 3.404(2) 157 yes

loop_
_geom_torsion_atom_site_label_1
_geom_torsion_atom_site_label_2
_geom_torsion_atom_site_label_3
_geom_torsion_atom_site_label_4
_geom_torsion_site_symmetry_1
_geom_torsion_site_symmetry_2
_geom_torsion_site_symmetry_3
_geom_torsion_site_symmetry_4
_geom_torsion
_geom_torsion_publ_flag
C10 N1 C5 C6 . . . . 178.35(15) ?
C10 N1 C5 C4 . . . . -1.1(2) ?
C3 C4 C5 N1 . . . . -179.84(14) ?
C8 C4 C5 N1 . . . . 0.9(2) ?
C3 C4 C5 C6 . . . . 0.7(2) ?
C8 C4 C5 C6 . . . . -178.59(15) ?
N1 C5 C6 C7 . . . . 179.95(16) ?
C4 C5 C6 C7 . . . . -0.5(3) ?
C5 C4 C3 C2 . . . . -0.2(3) ?
C8 C4 C3 C2 . . . . 178.95(16) ?
C3 C4 C8 C9 . . . . -179.17(16) ?
C5 C4 C8 C9 . . . . 0.0(2) ?
C3 C4 C8 Cl1 . . . . 1.9(2) ?
C5 C4 C8 Cl1 . . . . -178.91(11) ?
C4 C8 C9 C10 . . . . -0.7(2) ?
Cl1 C8 C9 C10 . . . . 178.30(12) ?
C5 C6 C7 C2 . . . . 0.0(3) ?
C4 C3 C2 C7 . . . . -0.4(3) ?
C4 C3 C2 C1 . . . . 179.92(17) ?
C6 C7 C2 C3 . . . . 0.5(3) ?
C6 C7 C2 C1 . . . . -179.77(18) ?
C10 N2 C11 C12 . . . . 146.26(19) ?
C10 N2 C11 C16 . . . . -38.0(3) ?
C5 N1 C10 N2 . . . . -178.42(15) ?
C5 N1 C10 C9 . . . . 0.4(2) ?
C11 N2 C10 N1 . . . . -17.5(3) ?
C11 N2 C10 C9 . . . . 163.54(16) ?
C8 C9 C10 N1 . . . . 0.4(3) ?
C8 C9 C10 N2 . . . . 179.33(15) ?
C12 C11 C16 C15 . . . . 0.3(3) ?
N2 C11 C16 C15 . . . . -175.44(16) ?
C11 C16 C15 C14 . . . . 0.4(3) ?
C13 C14 C15 C16 . . . . -0.7(3) ?
C17 C14 C15 C16 . . . . 179.50(18) ?
C16 C11 C12 C13 . . . . -0.7(3) ?
N2 C11 C12 C13 . . . . 175.21(18) ?
C15 C14 C13 C12 . . . . 0.3(3) ?
C17 C14 C13 C12 . . . . -179.9(2) ?
C11 C12 C13 C14 . . . . 0.4(3) ?

loop_
_cod_related_entry_id
_cod_related_entry_database
_cod_related_entry_code
1 ChemSpider 30656452
